data_4060546
_journal_name_full Organometallics
_journal_paper_doi 10.1021/om050118u
_journal_year 2005
_chemical_formula_sum 'C72 H168 Hg4 Si12'
_chemical_formula_weight 2173.51
_chemical_name_common Dimitry-8
_space_group_IT_number 2
_symmetry_cell_setting triclinic
_symmetry_space_group_name_Hall '-P 1'
_symmetry_space_group_name_H-M 'P -1'
_cell_angle_alpha 76.479(30)
_cell_angle_beta 83.037(30)
_cell_angle_gamma 68.299(30)
_cell_formula_units_Z 2
_cell_length_a 12.059(8)
_cell_length_b 15.141(9)
_cell_length_c 28.530(16)
_cell_measurement_temperature 210(2)
_cell_volume 4702.3(5)
_diffrn_ambient_temperature 210(2)
_exptl_crystal_density_diffrn 1.535
_cod_depositor_comments
;
The following automatic conversions were performed:
'_symmetry_cell_setting' value 'Triclinic' changed to 'triclinic'
according to '/home/saulius/struct/CIF-dictionaries/cif_core.dic'
dictionary named 'cif_core.dic' version 2.4.1 from 2010-06-29.

Automatic conversion script
Id: cif_fix_enum 1527 2010-12-29 10:47:43Z saulius 
;
_cod_database_code 4060546

loop_
_symmetry_equiv_pos_as_xyz
'x, y, z'
'-x, -y, -z'

loop_
_atom_site_label
_atom_site_type_symbol
_atom_site_fract_x
_atom_site_fract_y
_atom_site_fract_z
_atom_site_U_iso_or_equiv
_atom_site_adp_type
_atom_site_occupancy
_atom_site_symmetry_multiplicity
_atom_site_calc_flag
_atom_site_refinement_flags
_atom_site_disorder_assembly
_atom_site_disorder_group
Hg1 Hg 0.27322(13) 0.64178(11) 0.34300(5) 0.0413(4) Uani 1 1 d . . .
Hg2 Hg 0.23288(14) 0.79181(11) 0.15660(5) 0.0429(4) Uani 1 1 d . . .
Hg3 Hg 0.20409(13) 0.89370(11) 0.26691(5) 0.0422(4) Uani 1 1 d . . .
Hg4 Hg 0.28953(13) 0.54223(11) 0.23276(5) 0.0411(3) Uani 1 1 d . . .
Si1 Si 0.2341(11) 0.8133(8) 0.3541(4) 0.046(3) Uani 1 1 d . . .
Si2 Si 0.0696(9) 0.8356(8) 0.4112(4) 0.046(3) Uani 1 1 d D . .
Si3 Si 0.4036(9) 0.8403(8) 0.3749(4) 0.044(3) Uani 1 1 d D . .
Si4 Si 0.1776(9) 0.9553(8) 0.1768(4) 0.040(3) Uani 1 1 d . . .
Si5 Si 0.3060(10) 1.0320(8) 0.1313(4) 0.054(3) Uani 1 1 d D . .
Si6 Si -0.0305(9) 1.0463(8) 0.1731(4) 0.046(3) Uani 1 1 d D . .
Si7 Si 0.2917(10) 0.6211(8) 0.1448(4) 0.042(3) Uani 1 1 d . . .
Si8 Si 0.1474(11) 0.6201(8) 0.0962(4) 0.055(4) Uani 1 1 d D . .
Si9 Si 0.4981(10) 0.5650(8) 0.1179(4) 0.052(3) Uani 1 1 d D . .
Si10 Si 0.2916(8) 0.4856(7) 0.3218(4) 0.032(3) Uani 1 1 d . . .
Si11 Si 0.1261(9) 0.4368(7) 0.3535(4) 0.043(3) Uani 1 1 d D . .
Si12 Si 0.4844(10) 0.3596(8) 0.3403(4) 0.049(3) Uani 1 1 d D . .
C1 C -0.027(3) 0.9657(14) 0.4120(12) 0.046(11) Uani 1 1 d D . .
H1 H 0.0141 0.9885 0.4322 0.055 Uiso 1 1 calc . . .
C2 C -0.044(3) 1.037(3) 0.3635(13) 0.095(18) Uani 1 1 d D . .
H2A H 0.0290 1.0506 0.3534 0.143 Uiso 1 1 calc R . .
H2B H -0.1090 1.0969 0.3666 0.143 Uiso 1 1 calc R . .
H2C H -0.0625 1.0089 0.3396 0.143 Uiso 1 1 calc R . .
C3 C -0.153(3) 0.984(3) 0.4343(14) 0.083(16) Uani 1 1 d D . .
H3A H -0.1490 0.9461 0.4670 0.125 Uiso 1 1 calc R . .
H3B H -0.1981 0.9638 0.4153 0.125 Uiso 1 1 calc R . .
H3C H -0.1926 1.0521 0.4346 0.125 Uiso 1 1 calc R . .
C4 C 0.135(3) 0.782(2) 0.4728(7) 0.058(13) Uani 1 1 d D . .
H4 H 0.2018 0.8055 0.4728 0.070 Uiso 1 1 calc . . .
C5 C 0.189(3) 0.672(2) 0.4819(12) 0.064(14) Uani 1 1 d D . .
H5A H 0.2495 0.6520 0.4569 0.095 Uiso 1 1 calc R . .
H5B H 0.1268 0.6457 0.4814 0.095 Uiso 1 1 calc R . .
H5C H 0.2250 0.6469 0.5131 0.095 Uiso 1 1 calc R . .
C6 C 0.056(3) 0.806(3) 0.5177(13) 0.072(14) Uani 1 1 d D . .
H6A H 0.0224 0.8761 0.5148 0.107 Uiso 1 1 calc R . .
H6B H 0.1038 0.7769 0.5461 0.107 Uiso 1 1 calc R . .
H6C H -0.0079 0.7808 0.5205 0.107 Uiso 1 1 calc R . .
C7 C -0.015(3) 0.763(2) 0.3969(12) 0.038(11) Uani 1 1 d D . .
H7 H 0.0442 0.6986 0.3938 0.045 Uiso 1 1 calc . . .
C8 C -0.074(3) 0.809(3) 0.3483(12) 0.060(14) Uani 1 1 d D . .
H8A H -0.0132 0.8086 0.3228 0.090 Uiso 1 1 calc R . .
H8B H -0.1265 0.8754 0.3485 0.090 Uiso 1 1 calc R . .
H8C H -0.1206 0.7722 0.3428 0.090 Uiso 1 1 calc R . .
C9 C -0.115(3) 0.745(3) 0.4317(13) 0.076(14) Uani 1 1 d D . .
H9A H -0.0806 0.7021 0.4615 0.114 Uiso 1 1 calc R . .
H9B H -0.1563 0.7144 0.4172 0.114 Uiso 1 1 calc R . .
H9C H -0.1706 0.8059 0.4384 0.114 Uiso 1 1 calc R . .
C10 C 0.471(3) 0.753(2) 0.4315(9) 0.058(13) Uani 1 1 d D . .
H10 H 0.4038 0.7534 0.4552 0.070 Uiso 1 1 calc . . .
C11 C 0.561(4) 0.775(3) 0.4563(15) 0.109(19) Uani 1 1 d D . .
H11A H 0.5187 0.8134 0.4801 0.163 Uiso 1 1 calc R . .
H11B H 0.6014 0.8104 0.4325 0.163 Uiso 1 1 calc R . .
H11C H 0.6186 0.7143 0.4722 0.163 Uiso 1 1 calc R . .
C12 C 0.529(3) 0.648(3) 0.4240(16) 0.093(19) Uani 1 1 d D . .
H12A H 0.4782 0.6117 0.4394 0.139 Uiso 1 1 calc R . .
H12B H 0.6065 0.6186 0.4381 0.139 Uiso 1 1 calc R . .
H12C H 0.5374 0.6485 0.3898 0.139 Uiso 1 1 calc R . .
C13 C 0.504(3) 0.832(2) 0.3189(9) 0.057(13) Uani 1 1 d D . .
H13 H 0.4588 0.8856 0.2934 0.069 Uiso 1 1 calc . . .
C14 C 0.615(3) 0.853(3) 0.3246(15) 0.082(16) Uani 1 1 d D . .
H14A H 0.5943 0.9044 0.3427 0.123 Uiso 1 1 calc R . .
H14B H 0.6484 0.8740 0.2930 0.123 Uiso 1 1 calc R . .
H14C H 0.6745 0.7950 0.3417 0.123 Uiso 1 1 calc R . .
C15 C 0.536(3) 0.740(2) 0.2994(13) 0.053(12) Uani 1 1 d D . .
H15A H 0.4646 0.7240 0.2998 0.080 Uiso 1 1 calc R . .
H15B H 0.5948 0.6865 0.3195 0.080 Uiso 1 1 calc R . .
H15C H 0.5682 0.7496 0.2666 0.080 Uiso 1 1 calc R . .
C16 C 0.358(3) 0.9639(15) 0.3904(12) 0.036(10) Uani 1 1 d D . .
H16 H 0.4338 0.9674 0.3978 0.044 Uiso 1 1 calc . . .
C17 C 0.319(4) 1.042(3) 0.3461(14) 0.082(15) Uani 1 1 d D . .
H17A H 0.3775 1.0269 0.3199 0.122 Uiso 1 1 calc R . .
H17B H 0.3122 1.1039 0.3528 0.122 Uiso 1 1 calc R . .
H17C H 0.2420 1.0462 0.3369 0.122 Uiso 1 1 calc R . .
C18 C 0.279(4) 0.985(3) 0.4345(15) 0.11(2) Uani 1 1 d D . .
H18A H 0.2938 0.9248 0.4586 0.169 Uiso 1 1 calc R . .
H18B H 0.1962 1.0109 0.4260 0.169 Uiso 1 1 calc R . .
H18C H 0.2976 1.0311 0.4475 0.169 Uiso 1 1 calc R . .
C19 C 0.4565(19) 0.9343(19) 0.1263(13) 0.053(12) Uani 1 1 d D . .
H19 H 0.4429 0.8757 0.1227 0.063 Uiso 1 1 calc . . .
C20 C 0.525(3) 0.908(3) 0.1711(14) 0.068(14) Uani 1 1 d D . .
H20A H 0.4824 0.8811 0.1983 0.101 Uiso 1 1 calc R . .
H20B H 0.5335 0.9656 0.1771 0.101 Uiso 1 1 calc R . .
H20C H 0.6035 0.8601 0.1669 0.101 Uiso 1 1 calc R . .
C21 C 0.541(4) 0.956(3) 0.0858(14) 0.092(17) Uani 1 1 d D . .
H21A H 0.4992 0.9817 0.0558 0.138 Uiso 1 1 calc R . .
H21B H 0.6076 0.8967 0.0832 0.138 Uiso 1 1 calc R . .
H21C H 0.5701 1.0034 0.0924 0.138 Uiso 1 1 calc R . .
C22 C 0.239(4) 1.087(3) 0.0701(9) 0.11(2) Uani 1 1 d D . .
H22 H 0.1530 1.1124 0.0791 0.127 Uiso 1 1 calc . . .
C23 C 0.244(4) 1.014(3) 0.0420(16) 0.097(17) Uani 1 1 d D . .
H23A H 0.2926 0.9494 0.0585 0.146 Uiso 1 1 calc R . .
H23B H 0.2796 1.0284 0.0100 0.146 Uiso 1 1 calc R . .
H23C H 0.1642 1.0154 0.0391 0.146 Uiso 1 1 calc R . .
C24 C 0.254(6) 1.176(3) 0.0376(17) 0.16(3) Uani 1 1 d D . .
H24A H 0.2762 1.2123 0.0564 0.234 Uiso 1 1 calc R . .
H24B H 0.1799 1.2165 0.0220 0.234 Uiso 1 1 calc R . .
H24C H 0.3167 1.1565 0.0132 0.234 Uiso 1 1 calc R . .
C25 C 0.323(3) 1.1314(19) 0.1558(11) 0.046(12) Uani 1 1 d D . .
H25 H 0.2477 1.1871 0.1477 0.055 Uiso 1 1 calc . . .
C26 C 0.419(3) 1.172(3) 0.1363(17) 0.096(19) Uani 1 1 d D . .
H26A H 0.4126 1.1954 0.1016 0.144 Uiso 1 1 calc R . .
H26B H 0.4967 1.1222 0.1432 0.144 Uiso 1 1 calc R . .
H26C H 0.4100 1.2260 0.1513 0.144 Uiso 1 1 calc R . .
C27 C 0.321(4) 1.109(3) 0.2099(13) 0.11(2) Uani 1 1 d D . .
H27A H 0.2421 1.1092 0.2223 0.168 Uiso 1 1 calc R . .
H27B H 0.3382 1.1582 0.2211 0.168 Uiso 1 1 calc R . .
H27C H 0.3801 1.0459 0.2213 0.168 Uiso 1 1 calc R . .
C28 C -0.105(3) 0.9755(18) 0.2230(11) 0.071(14) Uani 1 1 d D . .
H28 H -0.0576 0.9586 0.2519 0.086 Uiso 1 1 calc . . .
C29 C -0.097(4) 0.878(2) 0.2128(14) 0.066(14) Uani 1 1 d D . .
H29A H -0.0136 0.8375 0.2095 0.100 Uiso 1 1 calc R . .
H29B H -0.1365 0.8892 0.1832 0.100 Uiso 1 1 calc R . .
H29C H -0.1352 0.8451 0.2393 0.100 Uiso 1 1 calc R . .
C30 C -0.232(3) 1.038(2) 0.2375(12) 0.069(14) Uani 1 1 d D . .
H30A H -0.2286 1.0889 0.2519 0.104 Uiso 1 1 calc R . .
H30B H -0.2685 0.9975 0.2607 0.104 Uiso 1 1 calc R . .
H30C H -0.2802 1.0671 0.2091 0.104 Uiso 1 1 calc R . .
C31 C -0.072(3) 1.1712(15) 0.1892(10) 0.051(12) Uani 1 1 d D . .
H31 H -0.1601 1.1966 0.1938 0.061 Uiso 1 1 calc . . .
C32 C -0.020(4) 1.169(3) 0.2365(12) 0.084(15) Uani 1 1 d D . .
H32A H -0.0028 1.1043 0.2570 0.126 Uiso 1 1 calc R . .
H32B H -0.0784 1.2163 0.2531 0.126 Uiso 1 1 calc R . .
H32C H 0.0522 1.1833 0.2294 0.126 Uiso 1 1 calc R . .
C33 C -0.040(4) 1.245(3) 0.1479(13) 0.102(19) Uani 1 1 d D . .
H33A H -0.1082 1.2808 0.1277 0.153 Uiso 1 1 calc R . .
H33B H 0.0272 1.2107 0.1287 0.153 Uiso 1 1 calc R . .
H33C H -0.0191 1.2896 0.1614 0.153 Uiso 1 1 calc R . .
C34 C -0.094(3) 1.070(2) 0.1112(8) 0.063(13) Uani 1 1 d D . .
H34 H -0.0631 1.1178 0.0898 0.076 Uiso 1 1 calc . . .
C35 C -0.055(4) 0.982(3) 0.0869(13) 0.091(18) Uani 1 1 d D . .
H35A H 0.0201 0.9350 0.0997 0.137 Uiso 1 1 calc R . .
H35B H -0.0450 1.0031 0.0524 0.137 Uiso 1 1 calc R . .
H35C H -0.1154 0.9520 0.0933 0.137 Uiso 1 1 calc R . .
C36 C -0.231(3) 1.119(3) 0.1122(18) 0.091(17) Uani 1 1 d D . .
H36A H -0.2531 1.1837 0.1188 0.137 Uiso 1 1 calc R . .
H36B H -0.2664 1.0809 0.1373 0.137 Uiso 1 1 calc R . .
H36C H -0.2611 1.1242 0.0812 0.137 Uiso 1 1 calc R . .
C37 C 0.556(3) 0.4308(14) 0.1138(11) 0.039(11) Uani 1 1 d D . .
H37 H 0.6424 0.4144 0.1047 0.047 Uiso 1 1 calc . . .
C38 C 0.550(4) 0.363(3) 0.1628(13) 0.100(18) Uani 1 1 d D . .
H38A H 0.6154 0.3551 0.1821 0.149 Uiso 1 1 calc R . .
H38B H 0.5567 0.3002 0.1576 0.149 Uiso 1 1 calc R . .
H38C H 0.4747 0.3911 0.1795 0.149 Uiso 1 1 calc R . .
C39 C 0.501(3) 0.411(2) 0.0731(12) 0.069(14) Uani 1 1 d D . .
H39A H 0.4739 0.4697 0.0484 0.103 Uiso 1 1 calc R . .
H39B H 0.4337 0.3913 0.0862 0.103 Uiso 1 1 calc R . .
H39C H 0.5604 0.3598 0.0591 0.103 Uiso 1 1 calc R . .
C40 C 0.525(3) 0.633(2) 0.0547(8) 0.054(13) Uani 1 1 d D . .
H40 H 0.4748 0.6210 0.0337 0.065 Uiso 1 1 calc . . .
C41 C 0.649(3) 0.600(3) 0.0320(15) 0.105(19) Uani 1 1 d D . .
H41A H 0.6831 0.5300 0.0396 0.157 Uiso 1 1 calc R . .
H41B H 0.6981 0.6271 0.0444 0.157 Uiso 1 1 calc R . .
H41C H 0.6447 0.6229 -0.0027 0.157 Uiso 1 1 calc R . .
C42 C 0.480(4) 0.741(2) 0.0492(13) 0.11(2) Uani 1 1 d D . .
H42A H 0.4141 0.7608 0.0723 0.159 Uiso 1 1 calc R . .
H42B H 0.4527 0.7720 0.0168 0.159 Uiso 1 1 calc R . .
H42C H 0.5438 0.7614 0.0551 0.159 Uiso 1 1 calc R . .
C43 C 0.592(3) 0.568(2) 0.1661(10) 0.069(14) Uani 1 1 d D . .
H43 H 0.5727 0.5285 0.1964 0.082 Uiso 1 1 calc . . .
C44 C 0.559(4) 0.669(3) 0.176(2) 0.13(2) Uani 1 1 d D . .
H44A H 0.4766 0.7059 0.1677 0.188 Uiso 1 1 calc R . .
H44B H 0.6105 0.7005 0.1560 0.188 Uiso 1 1 calc R . .
H44C H 0.5687 0.6642 0.2095 0.188 Uiso 1 1 calc R . .
C45 C 0.724(3) 0.522(3) 0.1568(17) 0.100(18) Uani 1 1 d D . .
H45A H 0.7384 0.4886 0.1304 0.150 Uiso 1 1 calc R . .
H45B H 0.7602 0.4765 0.1856 0.150 Uiso 1 1 calc R . .
H45C H 0.7600 0.5723 0.1483 0.150 Uiso 1 1 calc R . .
C46 C 0.152(3) 0.4941(17) 0.0928(14) 0.057(13) Uani 1 1 d D . .
H46 H 0.2186 0.4659 0.0706 0.068 Uiso 1 1 calc . . .
C47 C 0.173(4) 0.431(3) 0.1424(15) 0.093(17) Uani 1 1 d D . .
H47A H 0.1982 0.4625 0.1629 0.140 Uiso 1 1 calc R . .
H47B H 0.2348 0.3688 0.1404 0.140 Uiso 1 1 calc R . .
H47C H 0.0998 0.4210 0.1559 0.140 Uiso 1 1 calc R . .
C48 C 0.038(3) 0.496(3) 0.0757(17) 0.091(17) Uani 1 1 d D . .
H48A H 0.0169 0.5437 0.0457 0.137 Uiso 1 1 calc R . .
H48B H -0.0259 0.5144 0.0999 0.137 Uiso 1 1 calc R . .
H48C H 0.0479 0.4327 0.0706 0.137 Uiso 1 1 calc R . .
C49 C 0.176(4) 0.682(3) 0.0316(8) 0.12(2) Uani 1 1 d D . .
H49 H 0.2637 0.6503 0.0268 0.141 Uiso 1 1 calc . . .
C50 C 0.162(5) 0.786(3) 0.0285(15) 0.11(2) Uani 1 1 d D . .
H50A H 0.1652 0.7963 0.0605 0.162 Uiso 1 1 calc R . .
H50B H 0.0860 0.8283 0.0149 0.162 Uiso 1 1 calc R . .
H50C H 0.2263 0.8004 0.0081 0.162 Uiso 1 1 calc R . .
C51 C 0.129(6) 0.667(4) -0.0112(15) 0.17(3) Uani 1 1 d D . .
H51A H 0.0936 0.6172 -0.0007 0.259 Uiso 1 1 calc R . .
H51B H 0.1933 0.6474 -0.0346 0.259 Uiso 1 1 calc R . .
H51C H 0.0683 0.7275 -0.0257 0.259 Uiso 1 1 calc R . .
C52 C -0.003(2) 0.701(2) 0.1197(13) 0.065(14) Uani 1 1 d D . .
H52 H 0.0128 0.7584 0.1237 0.078 Uiso 1 1 calc . . .
C53 C -0.105(4) 0.742(3) 0.0854(17) 0.096(18) Uani 1 1 d . . .
H53A H -0.0901 0.7916 0.0595 0.144 Uiso 1 1 calc R . .
H53B H -0.1788 0.7712 0.1027 0.144 Uiso 1 1 calc R . .
H53C H -0.1101 0.6908 0.0721 0.144 Uiso 1 1 calc R . .
C54 C -0.036(3) 0.656(3) 0.1701(12) 0.053(12) Uani 1 1 d D . .
H54A H 0.0303 0.6382 0.1910 0.079 Uiso 1 1 calc R . .
H54B H -0.0529 0.5989 0.1693 0.079 Uiso 1 1 calc R . .
H54C H -0.1058 0.7030 0.1825 0.079 Uiso 1 1 calc R . .
C55 C 0.118(3) 0.338(2) 0.3244(11) 0.045(12) Uani 1 1 d D . .
H55 H 0.1971 0.2849 0.3298 0.054 Uiso 1 1 calc . . .
C56 C 0.108(3) 0.366(3) 0.2701(11) 0.048(12) Uani 1 1 d D . .
H56A H 0.1411 0.4164 0.2572 0.073 Uiso 1 1 calc R . .
H56B H 0.0250 0.3889 0.2621 0.073 Uiso 1 1 calc R . .
H56C H 0.1524 0.3093 0.2561 0.073 Uiso 1 1 calc R . .
C57 C 0.028(3) 0.289(3) 0.3455(16) 0.090(16) Uani 1 1 d D . .
H57A H 0.0507 0.2519 0.3776 0.135 Uiso 1 1 calc R . .
H57B H 0.0268 0.2467 0.3251 0.135 Uiso 1 1 calc R . .
H57C H -0.0503 0.3387 0.3471 0.135 Uiso 1 1 calc R . .
C58 C -0.0156(19) 0.5499(16) 0.3453(12) 0.049(12) Uani 1 1 d D . .
H58 H -0.0046 0.5970 0.3616 0.059 Uiso 1 1 calc . . .
C59 C -0.125(3) 0.528(3) 0.3691(14) 0.079(15) Uani 1 1 d D . .
H59A H -0.1053 0.4872 0.4010 0.118 Uiso 1 1 calc R . .
H59B H -0.1485 0.4935 0.3496 0.118 Uiso 1 1 calc R . .
H59C H -0.1895 0.5878 0.3718 0.118 Uiso 1 1 calc R . .
C60 C -0.037(3) 0.598(3) 0.2926(12) 0.073(14) Uani 1 1 d D . .
H60A H 0.0345 0.6105 0.2777 0.110 Uiso 1 1 calc R . .
H60B H -0.1034 0.6592 0.2902 0.110 Uiso 1 1 calc R . .
H60C H -0.0541 0.5558 0.2762 0.110 Uiso 1 1 calc R . .
C61 C 0.131(3) 0.3829(17) 0.4211(6) 0.040(11) Uani 1 1 d D . .
H61 H 0.0542 0.3721 0.4309 0.048 Uiso 1 1 calc . . .
C62 C 0.137(3) 0.454(3) 0.4492(12) 0.066(14) Uani 1 1 d D . .
H62A H 0.0734 0.5164 0.4396 0.099 Uiso 1 1 calc R . .
H62B H 0.2135 0.4628 0.4424 0.099 Uiso 1 1 calc R . .
H62C H 0.1277 0.4298 0.4834 0.099 Uiso 1 1 calc R . .
C63 C 0.230(3) 0.285(2) 0.4336(13) 0.066(14) Uani 1 1 d D . .
H63A H 0.2138 0.2376 0.4206 0.099 Uiso 1 1 calc R . .
H63B H 0.2347 0.2645 0.4684 0.099 Uiso 1 1 calc R . .
H63C H 0.3054 0.2906 0.4198 0.099 Uiso 1 1 calc R . .
C64 C 0.475(3) 0.2427(16) 0.3298(12) 0.053(12) Uani 1 1 d D . .
H64 H 0.3990 0.2399 0.3468 0.064 Uiso 1 1 calc . . .
C65 C 0.567(3) 0.148(2) 0.3514(14) 0.067(13) Uani 1 1 d D . .
H65A H 0.5605 0.1390 0.3863 0.100 Uiso 1 1 calc R . .
H65B H 0.6460 0.1493 0.3402 0.100 Uiso 1 1 calc R . .
H65C H 0.5548 0.0955 0.3416 0.100 Uiso 1 1 calc R . .
C66 C 0.458(4) 0.244(2) 0.2785(12) 0.073(14) Uani 1 1 d D . .
H66A H 0.4028 0.3067 0.2639 0.109 Uiso 1 1 calc R . .
H66B H 0.4270 0.1937 0.2774 0.109 Uiso 1 1 calc R . .
H66C H 0.5347 0.2314 0.2608 0.109 Uiso 1 1 calc R . .
C67 C 0.595(2) 0.399(2) 0.2946(10) 0.043(11) Uani 1 1 d D . .
H67 H 0.5557 0.4212 0.2632 0.052 Uiso 1 1 calc . . .
C68 C 0.714(3) 0.325(2) 0.2863(15) 0.068(14) Uani 1 1 d D . .
H68A H 0.7040 0.2644 0.2857 0.103 Uiso 1 1 calc R . .
H68B H 0.7657 0.3140 0.3122 0.103 Uiso 1 1 calc R . .
H68C H 0.7497 0.3475 0.2558 0.103 Uiso 1 1 calc R . .
C69 C 0.610(3) 0.487(2) 0.3039(14) 0.059(13) Uani 1 1 d D . .
H69A H 0.5372 0.5261 0.3186 0.089 Uiso 1 1 calc R . .
H69B H 0.6280 0.5257 0.2736 0.089 Uiso 1 1 calc R . .
H69C H 0.6754 0.4674 0.3254 0.089 Uiso 1 1 calc R . .
C70 C 0.534(4) 0.332(2) 0.4049(8) 0.064(14) Uani 1 1 d D . .
H70 H 0.4944 0.2880 0.4244 0.076 Uiso 1 1 calc . . .
C71 C 0.665(3) 0.283(3) 0.4129(16) 0.093(17) Uani 1 1 d D . .
H71A H 0.6871 0.2136 0.4146 0.140 Uiso 1 1 calc R . .
H71B H 0.6832 0.2932 0.4428 0.140 Uiso 1 1 calc R . .
H71C H 0.7094 0.3092 0.3863 0.140 Uiso 1 1 calc R . .
C72 C 0.493(4) 0.421(3) 0.4265(12) 0.070(14) Uani 1 1 d D . .
H72A H 0.4260 0.4704 0.4090 0.105 Uiso 1 1 calc R . .
H72B H 0.5579 0.4447 0.4245 0.105 Uiso 1 1 calc R . .
H72C H 0.4683 0.4040 0.4601 0.105 Uiso 1 1 calc R . .

loop_
_atom_site_aniso_label
_atom_site_aniso_U_11
_atom_site_aniso_U_22
_atom_site_aniso_U_33
_atom_site_aniso_U_23
_atom_site_aniso_U_13
_atom_site_aniso_U_12
Hg1 0.0291(11) 0.0323(11) 0.0529(12) -0.0156(9) 0.0018(9) -0.0011(9)
Hg2 0.0354(12) 0.0307(11) 0.0526(12) -0.0158(9) 0.0023(9) -0.0051(9)
Hg3 0.0292(11) 0.0340(11) 0.0530(12) -0.0159(9) -0.0011(9) -0.0014(9)
Hg4 0.0304(11) 0.0337(11) 0.0507(12) -0.0161(9) 0.0025(9) -0.0028(9)
Si1 0.050(5) 0.024(4) 0.049(5) -0.014(4) 0.006(4) -0.010(4)
Si2 0.030(5) 0.037(5) 0.057(5) -0.014(4) -0.001(4) 0.003(4)
Si3 0.047(5) 0.053(6) 0.058(6) -0.019(4) 0.009(4) -0.026(5)
Si4 0.031(5) 0.024(4) 0.056(5) -0.019(4) 0.003(4) 0.002(4)
Si5 0.045(5) 0.032(5) 0.069(6) -0.005(4) -0.006(5) -0.001(4)
Si6 0.025(4) 0.042(5) 0.062(6) -0.016(4) -0.002(4) 0.003(4)
Si7 0.044(5) 0.055(6) 0.047(5) -0.024(4) 0.007(4) -0.022(5)
Si8 0.058(6) 0.046(6) 0.061(6) -0.014(5) -0.007(5) -0.021(5)
Si9 0.047(5) 0.047(5) 0.059(6) -0.027(4) 0.014(4) -0.017(5)
Si10 0.020(4) 0.041(5) 0.055(5) -0.022(4) 0.006(4) -0.012(4)
Si11 0.040(5) 0.033(5) 0.059(6) -0.019(4) 0.003(4) -0.006(4)
Si12 0.036(5) 0.039(5) 0.066(6) -0.029(4) 0.003(4) -0.001(4)
C1 0.05(2) 0.05(2) 0.033(17) 0.001(15) 0.008(15) 0.004(17)
C2 0.03(2) 0.12(3) 0.15(4) -0.05(3) 0.01(2) -0.04(2)
C3 0.04(2) 0.06(2) 0.08(2) 0.028(19) 0.018(18) 0.039(17)
C4 0.07(2) 0.026(18) 0.05(2) -0.007(15) 0.002(17) 0.012(16)
C5 0.06(2) 0.09(3) 0.042(19) 0.003(18) -0.008(16) -0.04(2)
C6 0.018(16) 0.07(2) 0.11(3) -0.03(2) -0.007(18) 0.001(17)
C7 0.033(16) 0.029(15) 0.060(19) -0.038(14) 0.024(14) -0.020(14)
C8 0.06(2) 0.08(2) 0.047(19) -0.033(17) 0.017(16) -0.04(2)
C9 0.06(3) 0.08(3) 0.08(3) -0.03(2) -0.01(2) 0.00(2)
C10 0.06(2) 0.07(2) 0.06(2) -0.033(19) -0.016(17) -0.02(2)
C11 0.14(4) 0.08(3) 0.07(3) -0.03(2) -0.03(3) -0.02(3)
C12 0.04(2) 0.13(4) 0.14(3) -0.06(3) 0.00(2) -0.05(2)
C13 0.09(3) 0.04(2) 0.05(2) 0.023(16) 0.010(18) -0.02(2)
C14 0.09(2) 0.07(2) 0.13(3) -0.05(2) 0.03(2) -0.050(19)
C15 0.07(2) 0.026(18) 0.05(2) -0.004(14) 0.004(16) 0.029(13)
C16 0.033(17) 0.027(17) 0.09(2) -0.029(17) -0.013(17) -0.003(15)
C17 0.08(3) 0.08(3) 0.10(3) 0.01(2) -0.03(2) -0.04(3)
C18 0.09(3) 0.07(2) 0.11(4) 0.02(3) -0.05(3) -0.03(2)
C19 0.10(2) 0.14(18) 0.08(2) 0.008(16) 0.025(18) -0.08(16)
C20 0.06(2) 0.06(2) 0.08(3) -0.05(2) 0.00(2) 0.008(19)
C21 0.08(3) 0.08(3) 0.09(3) -0.01(2) 0.03(2) 0.00(2)
C22 0.16(4) 0.13(3) 0.043(19) 0.00(2) -0.02(2) -0.13(3)
C23 0.09(3) 0.06(3) 0.15(4) 0.00(3) -0.08(3) -0.02(2)
C24 0.22(6) 0.06(3) 0.13(4) -0.04(3) 0.00(4) 0.00(4)
C25 0.026(18) 0.05(2) 0.06(2) -0.011(17) -0.006(16) 0.029(15)
C26 0.09(2) 0.06(2) 0.18(5) -0.01(2) -0.05(3) -0.04(2)
C27 0.11(3) 0.11(3) 0.20(6) -0.08(3) 0.09(3) 0.00(2)
C28 0.036(18) 0.05(2) 0.06(2) -0.013(16) -0.021(15) -0.001(16)
C29 0.041(19) 0.08(2) 0.10(3) -0.01(2) -0.001(18) -0.05(2)
C30 0.036(19) 0.07(2) 0.047(19) 0.015(17) 0.005(15) 0.013(17)
C31 0.12(3) 0.061(16) 0.033(17) 0.026(13) -0.027(18) -0.036(19)
C32 0.10(3) 0.06(2) 0.06(2) -0.015(19) -0.01(2) 0.00(2)
C33 0.12(3) 0.06(3) 0.13(3) -0.07(2) 0.05(3) -0.01(3)
C34 0.06(2) 0.026(18) 0.07(2) 0.018(16) -0.015(19) 0.004(17)
C35 0.12(3) 0.07(3) 0.06(2) -0.03(2) 0.00(2) -0.04(3)
C36 0.05(2) 0.06(2) 0.15(3) -0.05(2) -0.04(2) 0.013(19)
C37 0.06(2) 0.027(17) 0.07(2) -0.023(16) -0.001(18) -0.017(17)
C38 0.13(3) 0.15(2) 0.14(3) -0.09(2) 0.08(3) -0.04(2)
C39 0.06(2) 0.046(16) 0.08(2) -0.010(15) 0.002(18) -0.001(16)
C40 0.12(3) 0.025(18) 0.047(19) -0.017(15) 0.023(19) -0.04(2)
C41 0.14(4) 0.13(4) 0.12(2) 0.00(2) 0.07(2) -0.04(3)
C42 0.15(4) 0.15(4) 0.122(19) 0.00(2) 0.04(2) -0.08(4)
C43 0.07(3) 0.05(2) 0.10(3) -0.01(2) 0.01(2) -0.03(2)
C44 0.10(3) 0.07(3) 0.25(5) -0.09(3) 0.01(4) -0.04(3)
C45 0.03(2) 0.11(3) 0.16(4) -0.07(3) -0.01(2) 0.00(2)
C46 0.09(3) 0.030(19) 0.08(2) -0.006(18) -0.01(2) -0.04(2)
C47 0.08(3) 0.04(2) 0.19(4) -0.07(3) -0.03(3) 0.02(2)
C48 0.07(3) 0.040(18) 0.20(4) -0.05(2) -0.03(3) -0.002(18)
C49 0.06(2) 0.07(3) 0.17(4) 0.06(3) -0.07(3) -0.02(2)
C50 0.19(5) 0.11(3) 0.07(3) -0.03(2) 0.01(3) -0.10(4)
C51 0.29(7) 0.17(5) 0.14(3) -0.01(3) -0.13(4) -0.11(5)
C52 0.07(2) 0.026(18) 0.10(3) -0.043(18) 0.02(2) -0.006(18)
C53 0.064(19) 0.12(3) 0.15(4) -0.07(3) -0.06(2) 0.03(2)
C54 0.012(14) 0.06(2) 0.08(2) -0.031(18) -0.013(15) 0.003(15)
C55 0.032(14) 0.040(18) 0.11(3) -0.048(18) 0.020(16) -0.009(14)
C56 0.09(2) 0.063(16) 0.061(19) -0.033(15) -0.019(18) -0.029(17)
C57 0.03(2) 0.11(3) 0.12(3) -0.04(3) -0.02(2) -0.01(2)
C58 0.039(18) 0.049(19) 0.09(2) -0.002(17) -0.015(17) -0.032(17)
C59 0.06(2) 0.07(3) 0.08(3) 0.02(2) 0.00(2) 0.00(2)
C60 0.06(2) 0.08(3) 0.07(2) -0.01(2) -0.03(2) 0.00(2)
C61 0.038(18) 0.066(15) 0.11(3) -0.048(16) 0.009(17) -0.011(14)
C62 0.08(2) 0.06(2) 0.08(2) -0.010(18) 0.021(19) -0.06(2)
C63 0.04(2) 0.11(3) 0.07(2) -0.04(2) -0.022(18) -0.03(2)
C64 0.043(19) 0.027(17) 0.06(2) 0.016(15) 0.001(16) 0.010(15)
C65 0.05(2) 0.06(2) 0.11(3) -0.04(2) -0.02(2) -0.005(19)
C66 0.09(3) 0.013(17) 0.10(3) 0.001(18) -0.04(2) 0.017(17)
C67 0.05(2) 0.08(2) 0.07(2) -0.026(19) 0.022(17) -0.04(2)
C68 0.07(3) 0.05(2) 0.09(3) 0.008(19) 0.00(2) 0.00(2)
C69 0.031(18) 0.037(19) 0.12(3) -0.021(19) 0.023(19) -0.012(16)
C70 0.12(3) 0.021(17) 0.035(18) 0.008(14) -0.003(19) -0.01(2)
C71 0.08(3) 0.08(3) 0.09(3) -0.05(2) 0.00(2) 0.00(2)
C72 0.07(2) 0.07(2) 0.06(2) 0.002(19) 0.008(18) -0.04(2)

loop_
_geom_bond_atom_site_label_1
_geom_bond_atom_site_label_2
_geom_bond_distance
_geom_bond_site_symmetry_2
_geom_bond_publ_flag
Hg1 Si10 2.501(9) . ?
Hg1 Si1 2.551(10) . ?
Hg2 Si4 2.501(10) . ?
Hg2 Si7 2.508(11) . ?
Hg3 Si1 2.505(11) . ?
Hg3 Si4 2.538(11) . ?
Hg4 Si10 2.484(11) . ?
Hg4 Si7 2.516(11) . ?
Si1 Si2 2.384(15) . ?
Si1 Si3 2.393(15) . ?
Si2 C1 1.886(14) . ?
Si2 C7 1.887(14) . ?
Si2 C4 1.888(14) . ?
Si3 C10 1.885(14) . ?
Si3 C13 1.885(14) . ?
Si3 C16 1.888(14) . ?
Si4 Si5 2.359(14) . ?
Si4 Si6 2.376(15) . ?
Si5 C19 1.885(14) . ?
Si5 C25 1.885(14) . ?
Si5 C22 1.887(14) . ?
Si6 C34 1.916(16) . ?
Si6 C28 1.918(16) . ?
Si6 C31 1.919(16) . ?
Si7 Si8 2.359(15) . ?
Si7 Si9 2.406(15) . ?
Si8 C46 1.914(16) . ?
Si8 C49 1.916(16) . ?
Si8 C52 1.916(16) . ?
Si9 C43 1.910(15) . ?
Si9 C40 1.912(15) . ?
Si9 C37 1.916(15) . ?
Si10 Si11 2.386(13) . ?
Si10 Si12 2.423(15) . ?
Si11 C61 1.909(15) . ?
Si11 C58 1.912(15) . ?
Si11 C55 1.914(14) . ?
Si12 C67 1.909(15) . ?
Si12 C70 1.909(15) . ?
Si12 C64 1.911(15) . ?
C1 C2 1.527(16) . ?
C1 C3 1.529(16) . ?
C1 H1 0.9900 . ?
C4 C5 1.528(16) . ?
C4 C6 1.529(16) . ?
C4 H4 0.9899 . ?
C7 C9 1.527(16) . ?
C7 C8 1.527(16) . ?
C7 H7 0.9905 . ?
C10 C12 1.527(16) . ?
C10 C11 1.528(16) . ?
C10 H10 0.9900 . ?
C13 C15 1.525(16) . ?
C13 C14 1.527(16) . ?
C13 H13 0.9899 . ?
C16 C17 1.501(17) . ?
C16 C18 1.500(17) . ?
C16 H16 0.9901 . ?
C19 C20 1.501(17) . ?
C19 C21 1.502(17) . ?
C19 H19 0.9900 . ?
C22 C23 1.501(17) . ?
C22 C24 1.500(18) . ?
C22 H22 0.9905 . ?
C25 C27 1.500(18) . ?
C25 C26 1.501(17) . ?
C25 H25 0.9902 . ?
C28 C29 1.539(16) . ?
C28 C30 1.540(16) . ?
C28 H28 0.9896 . ?
C31 C33 1.540(16) . ?
C31 C32 1.541(16) . ?
C31 H31 0.9896 . ?
C34 C35 1.539(16) . ?
C34 C36 1.542(16) . ?
C34 H34 0.9901 . ?
C37 C38 1.540(16) . ?
C37 C39 1.541(16) . ?
C37 H37 0.9901 . ?
C40 C42 1.501(17) . ?
C40 C41 1.502(17) . ?
C40 H40 0.9904 . ?
C43 C44 1.501(17) . ?
C43 C45 1.502(17) . ?
C43 H43 0.9910 . ?
C46 C48 1.501(17) . ?
C46 C47 1.503(17) . ?
C46 H46 0.9894 . ?
C49 C51 1.502(17) . ?
C49 C50 1.505(17) . ?
C49 H49 0.9901 . ?
C52 C54 1.515(17) . ?
C52 C53 1.52(5) . ?
C52 H52 0.9904 . ?
C55 C56 1.516(17) . ?
C55 C57 1.515(17) . ?
C55 H55 0.9903 . ?
C58 C60 1.518(17) . ?
C58 C59 1.518(17) . ?
C58 H58 0.9904 . ?
C61 C62 1.517(17) . ?
C61 C63 1.517(17) . ?
C61 H61 0.9899 . ?
C64 C65 1.497(19) . ?
C64 C66 1.498(19) . ?
C64 H64 0.9897 . ?
C67 C69 1.496(19) . ?
C67 C68 1.498(19) . ?
C67 H67 0.9901 . ?
C70 C72 1.497(19) . ?
C70 C71 1.498(19) . ?
C70 H70 0.9896 . ?

loop_
_cod_related_entry_id
_cod_related_entry_database
_cod_related_entry_code
1 ChemSpider 30659593
